data_7153527
loop_
_publ_author_name
'Hughes, Gregory'
'Kreher, David'
'Wang, Changsheng'
'Batsanov, Andrei S.'
'Bryce, Martin R.'

_publ_section_title
;
 Ethynyl ?-extended 2,5-diphenyl-1,3,4-oxadiazoles and 2-phenyl
 5-(2-thienyl)-1,3,4-oxadiazoles: synthesis, X-ray crystal structures and
 optical properties
;
_journal_issue 22
_journal_name_full 'Organic &amp;  Biomolecular Chemistry'
_journal_page_first 3363
_journal_page_last 3367
_journal_paper_doi 10.1039/b407698m
_journal_volume 2
_journal_year 2004
_chemical_formula_moiety 'C24 H20 N4 O'
_chemical_formula_sum 'C24 H20 N4 O'
_chemical_formula_weight 380.44
_chemical_melting_point 464.0(10)
_chemical_name_common '2-(4-tert-butylphenyl)-5-(4-(2-pyrazylethynyl)phenyl)-1,3,4- oxadiazole'
_chemical_name_systematic
;
2-(4-tert-butylphenyl)-5-{4-(2-pyrazylethynyl)phenyl}-
1,3,4-oxadiazole
;
_space_group_IT_number 14
_symmetry_cell_setting monoclinic
_symmetry_space_group_name_Hall '-P 2yab'
_symmetry_space_group_name_H-M 'P 1 21/a 1'
_atom_sites_solution_hydrogens difmap
_atom_sites_solution_primary direct
_atom_sites_solution_secondary difmap
_audit_creation_method SHELXL-97
_cell_angle_alpha 90.00
_cell_angle_beta 109.86(1)
_cell_angle_gamma 90.00
_cell_formula_units_Z 8
_cell_length_a 22.881(3)
_cell_length_b 6.314(1)
_cell_length_c 28.860(4)
_cell_measurement_reflns_used 997
_cell_measurement_temperature 120(2)
_cell_measurement_theta_max 25.43
_cell_measurement_theta_min 12.07
_cell_volume 3921.4(10)
_computing_cell_refinement 'SMART version 5.625 (Bruker, 2001)'
_computing_data_collection 'SMART version 5.625 (Bruker, 2001)'
_computing_data_reduction 'SAINT version 6.02A (Bruker, 2001)'
_computing_molecular_graphics 'SHELXTL version 5.10 (Bruker, 1997)'
_computing_publication_material 'SHELXTL version 5.10 (Bruker, 1997)'
_computing_structure_refinement 'SHELXL-97 (Sheldrick, 1997)'
_computing_structure_solution 'SHELXS-97 (Sheldrick, 1990)'
_diffrn_ambient_temperature 120(2)
_diffrn_detector_area_resol_mean 8
_diffrn_measured_fraction_theta_full 1.000
_diffrn_measured_fraction_theta_max 1.000
_diffrn_measurement_device_type 'SMART 6K CCD area detector'
_diffrn_measurement_method '\w scans'
_diffrn_radiation_monochromator graphite
_diffrn_radiation_source 'fine-focus sealed tube'
_diffrn_radiation_type MoK\a
_diffrn_radiation_wavelength 0.71073
_diffrn_reflns_av_R_equivalents 0.0735
_diffrn_reflns_av_sigmaI/netI 0.0468
_diffrn_reflns_limit_h_max 29
_diffrn_reflns_limit_h_min -29
_diffrn_reflns_limit_k_max 8
_diffrn_reflns_limit_k_min -8
_diffrn_reflns_limit_l_max 37
_diffrn_reflns_limit_l_min -37
_diffrn_reflns_number 44484
_diffrn_reflns_theta_full 27.50
_diffrn_reflns_theta_max 27.50
_diffrn_reflns_theta_min 1.50
_exptl_absorpt_coefficient_mu 0.081
_exptl_absorpt_correction_type none
_exptl_crystal_colour yellow
_exptl_crystal_density_diffrn 1.289
_exptl_crystal_density_meas ?
_exptl_crystal_density_method 'not measured'
_exptl_crystal_description plate
_exptl_crystal_F_000 1600
_exptl_crystal_size_max 0.60
_exptl_crystal_size_mid 0.22
_exptl_crystal_size_min 0.08
_refine_diff_density_max 0.511
_refine_diff_density_min -0.261
_refine_diff_density_rms 0.060
_refine_ls_extinction_method none
_refine_ls_goodness_of_fit_ref 0.971
_refine_ls_hydrogen_treatment constr
_refine_ls_matrix_type full
_refine_ls_number_parameters 535
_refine_ls_number_reflns 9004
_refine_ls_number_restraints 0
_refine_ls_restrained_S_all 0.971
_refine_ls_R_factor_all 0.0823
_refine_ls_R_factor_gt 0.0497
_refine_ls_shift/su_max 0.000
_refine_ls_shift/su_mean 0.000
_refine_ls_structure_factor_coef Fsqd
_refine_ls_weighting_details 'calc w=1/[\s^2^(Fo^2^)+(0.0895P)^2^] where P=(Fo^2^+2Fc^2^)/3'
_refine_ls_weighting_scheme calc
_refine_ls_wR_factor_gt 0.1328
_refine_ls_wR_factor_ref 0.1537
_reflns_number_gt 5530
_reflns_number_total 9004
_reflns_threshold_expression I>2\s(I)
_cod_data_source_file b407698msup1.cif
_cod_data_source_block (2d)
_cod_depositor_comments
;
The following automatic conversions were performed:

'_chemical_melting_point' value '463--465' was changed to '464.0(10)'
- the average value was taken and precision was
estimated.

'_symmetry_cell_setting' value 'Monoclinic' changed to
'monoclinic' according to
/home/saulius/struct/CIF-dictionaries/cif_core.dic dictionary named
'cif_core.dic' version 2.4.2 from 2011-04-26.

Automatic conversion script
Id: cif_fix_values 1891 2012-01-12 08:04:46Z andrius 

The following automatic conversions were performed:

'_exptl_crystal_density_meas' value 'not measured' was changed to '?'
- the value is perceived as not measured.

Automatic conversion script
Id: cif_fix_values 3008 2015-01-20 13:52:24Z robertas 
;
_cod_original_sg_symbol_H-M P21/a
_cod_database_code 7153527

loop_
_symmetry_equiv_pos_as_xyz
'x, y, z'
'x+1/2, -y+1/2, z'
'-x, -y, -z'
'-x-1/2, y-1/2, -z'

loop_
_atom_site_label
_atom_site_type_symbol
_atom_site_fract_x
_atom_site_fract_y
_atom_site_fract_z
_atom_site_U_iso_or_equiv
_atom_site_adp_type
_atom_site_occupancy
_atom_site_symmetry_multiplicity
_atom_site_calc_flag
_atom_site_refinement_flags
O O 0.18286(5) 0.33758(16) 0.36873(4) 0.0240(2) Uani 1 1 d .
N1 N 0.21750(6) 0.0122(2) 0.39053(5) 0.0265(3) Uani 1 1 d .
N2 N 0.16840(6) 0.0522(2) 0.40828(5) 0.0260(3) Uani 1 1 d .
N3 N -0.10160(6) 1.1609(2) 0.46636(5) 0.0272(3) Uani 1 1 d .
N4 N -0.21674(6) 1.0139(2) 0.46754(5) 0.0286(3) Uani 1 1 d .
C1 C 0.22416(7) 0.1830(2) 0.36794(5) 0.0228(3) Uani 1 1 d .
C2 C 0.15014(7) 0.2437(2) 0.39512(5) 0.0226(3) Uani 1 1 d .
C3 C 0.10077(7) 0.3657(2) 0.40395(5) 0.0227(3) Uani 1 1 d .
C4 C 0.08983(7) 0.5746(2) 0.38759(6) 0.0265(3) Uani 1 1 d .
H4 H 0.1153 0.6392 0.3715 0.032 Uiso 1 1 d R
C5 C 0.04185(7) 0.6872(2) 0.39483(6) 0.0281(4) Uani 1 1 d .
H5 H 0.0343 0.8292 0.3835 0.034 Uiso 1 1 d R
C6 C 0.00437(7) 0.5947(2) 0.41876(6) 0.0271(3) Uani 1 1 d .
C7 C 0.01605(7) 0.3855(2) 0.43568(6) 0.0268(3) Uani 1 1 d .
H7 H -0.0091 0.3213 0.4521 0.032 Uiso 1 1 d R
C8 C 0.06417(7) 0.2726(2) 0.42861(5) 0.0247(3) Uani 1 1 d .
H8 H 0.0723 0.1314 0.4405 0.030 Uiso 1 1 d R
C9 C -0.04367(7) 0.7180(3) 0.42748(6) 0.0298(4) Uani 1 1 d .
C10 C -0.08102(7) 0.8294(3) 0.43628(6) 0.0292(4) Uani 1 1 d .
C11 C 0.26859(7) 0.2292(2) 0.34308(5) 0.0244(3) Uani 1 1 d .
C12 C 0.26835(8) 0.4219(3) 0.32043(7) 0.0422(5) Uani 1 1 d .
H12 H 0.2384 0.5259 0.3206 0.051 Uiso 1 1 d R
C13 C 0.31124(8) 0.4658(3) 0.29735(7) 0.0417(5) Uani 1 1 d .
H13 H 0.3100 0.5993 0.2818 0.050 Uiso 1 1 d R
C14 C 0.35597(7) 0.3191(2) 0.29658(6) 0.0259(3) Uani 1 1 d .
C15 C 0.35534(8) 0.1253(3) 0.31958(7) 0.0364(4) Uani 1 1 d .
H15 H 0.3853 0.0208 0.3196 0.044 Uiso 1 1 d R
C16 C 0.31263(8) 0.0806(3) 0.34225(7) 0.0344(4) Uani 1 1 d .
H16 H 0.3135 -0.0533 0.3575 0.041 Uiso 1 1 d R
C17 C 0.40384(7) 0.3647(3) 0.27137(6) 0.0269(3) Uani 1 1 d .
C18 C 0.40737(9) 0.6015(3) 0.26105(8) 0.0476(5) Uani 1 1 d .
H18A H 0.4175 0.6808 0.2920 0.074(4) Uiso 1 1 d R
H18B H 0.3672 0.6495 0.2381 0.074(4) Uiso 1 1 d R
H18C H 0.4397 0.6255 0.2464 0.074(4) Uiso 1 1 d R
C19 C 0.46830(8) 0.2923(3) 0.30396(7) 0.0457(5) Uani 1 1 d .
H19A H 0.4795 0.3630 0.3361 0.059(4) Uiso 1 1 d R
H19B H 0.4987 0.3289 0.2881 0.059(4) Uiso 1 1 d R
H19C H 0.4681 0.1385 0.3086 0.059(4) Uiso 1 1 d R
C20 C 0.38545(9) 0.2450(3) 0.22266(7) 0.0461(5) Uani 1 1 d .
H20A H 0.4157 0.2746 0.2062 0.056(3) Uiso 1 1 d R
H20B H 0.3440 0.2906 0.2015 0.056(3) Uiso 1 1 d R
H20C H 0.3849 0.0926 0.2290 0.056(3) Uiso 1 1 d R
C21 C -0.12213(7) 0.9649(2) 0.45096(5) 0.0239(3) Uani 1 1 d .
C22 C -0.18021(7) 0.8947(2) 0.45062(6) 0.0272(3) Uani 1 1 d .
H22 H -0.1941 0.7578 0.4379 0.033 Uiso 1 1 d R
C23 C -0.19538(7) 1.2056(2) 0.48395(6) 0.0267(3) Uani 1 1 d .
H23 H -0.2194 1.2945 0.4971 0.032 Uiso 1 1 d R
C24 C -0.13901(7) 1.2790(2) 0.48234(6) 0.0279(3) Uani 1 1 d .
H24 H -0.1266 1.4194 0.4931 0.034 Uiso 1 1 d R
O' O 0.31873(4) 0.81570(15) 0.12986(4) 0.0228(2) Uani 1 1 d .
N1' N 0.28883(6) 0.4857(2) 0.10900(5) 0.0279(3) Uani 1 1 d .
N2' N 0.33666(6) 0.5357(2) 0.09061(5) 0.0274(3) Uani 1 1 d .
N3' N 0.60225(6) 1.6698(2) 0.03468(5) 0.0269(3) Uani 1 1 d .
N4' N 0.71708(6) 1.5219(2) 0.03281(5) 0.0281(3) Uani 1 1 d .
C1' C 0.27984(7) 0.6542(2) 0.13138(5) 0.0223(3) Uani 1 1 d .
C2' C 0.35236(7) 0.7294(2) 0.10333(5) 0.0221(3) Uani 1 1 d .
C3' C 0.40015(7) 0.8578(2) 0.09410(5) 0.0218(3) Uani 1 1 d .
C4' C 0.40843(7) 1.0685(2) 0.10922(6) 0.0249(3) Uani 1 1 d .
H4' H 0.3816 1.1311 0.1243 0.030 Uiso 1 1 d R
C5' C 0.45569(7) 1.1863(2) 0.10232(6) 0.0264(3) Uani 1 1 d .
H5' H 0.4615 1.3295 0.1131 0.032 Uiso 1 1 d R
C6' C 0.49518(7) 1.0976(2) 0.07974(5) 0.0250(3) Uani 1 1 d .
C7' C 0.48583(7) 0.8866(2) 0.06356(6) 0.0260(3) Uani 1 1 d .
H7' H 0.5119 0.8248 0.0478 0.031 Uiso 1 1 d R
C8' C 0.43864(7) 0.7687(2) 0.07056(5) 0.0246(3) Uani 1 1 d .
H8' H 0.4322 0.6262 0.0594 0.030 Uiso 1 1 d R
C9' C 0.54274(7) 1.2247(2) 0.07138(6) 0.0273(3) Uani 1 1 d .
C10' C 0.58047(7) 1.3364(2) 0.06307(6) 0.0269(3) Uani 1 1 d .
C11' C 0.23520(7) 0.6874(2) 0.15649(5) 0.0235(3) Uani 1 1 d .
C12' C 0.23156(8) 0.8786(3) 0.17891(6) 0.0318(4) Uani 1 1 d .
H12' H 0.2590 0.9908 0.1783 0.038 Uiso 1 1 d R
C13' C 0.18846(8) 0.9076(3) 0.20221(7) 0.0335(4) Uani 1 1 d .
H13' H 0.1871 1.0395 0.2177 0.040 Uiso 1 1 d R
C14' C 0.14682(7) 0.7474(2) 0.20362(5) 0.0254(3) Uani 1 1 d .
C15' C 0.15112(7) 0.5563(3) 0.18099(6) 0.0303(4) Uani 1 1 d .
H15' H 0.1236 0.4441 0.1814 0.036 Uiso 1 1 d R
C16' C 0.19459(8) 0.5255(2) 0.15782(6) 0.0298(4) Uani 1 1 d .
H16' H 0.1966 0.3930 0.1428 0.036 Uiso 1 1 d R
C17' C 0.09682(7) 0.7882(3) 0.22696(6) 0.0280(4) Uani 1 1 d .
C18' C 0.12491(8) 0.8948(3) 0.27705(6) 0.0380(4) Uani 1 1 d .
H18D H 0.1426 1.0320 0.2729 0.047(3) Uiso 1 1 d R
H18E H 0.1577 0.8045 0.2988 0.047(3) Uiso 1 1 d R
H18F H 0.0925 0.9166 0.2917 0.047(3) Uiso 1 1 d R
C19' C 0.04813(8) 0.9350(3) 0.19214(7) 0.0406(5) Uani 1 1 d .
H19D H 0.0682 1.0664 0.1874 0.059(4) Uiso 1 1 d R
H19E H 0.0161 0.9679 0.2065 0.059(4) Uiso 1 1 d R
H19F H 0.0290 0.8647 0.1603 0.059(4) Uiso 1 1 d R
C20' C 0.06498(9) 0.5834(3) 0.23404(8) 0.0469(5) Uani 1 1 d .
H20D H 0.0354 0.6155 0.2509 0.053(3) Uiso 1 1 d R
H20E H 0.0963 0.4837 0.2539 0.053(3) Uiso 1 1 d R
H20F H 0.0428 0.5201 0.2018 0.053(3) Uiso 1 1 d R
C21' C 0.62222(7) 1.4718(2) 0.04906(5) 0.0230(3) Uani 1 1 d .
C22' C 0.67997(7) 1.4010(2) 0.04890(6) 0.0260(3) Uani 1 1 d .
H22' H 0.6933 1.2625 0.0606 0.031 Uiso 1 1 d R
C23' C 0.69638(7) 1.7158(2) 0.01760(6) 0.0264(3) Uani 1 1 d .
H23' H 0.7208 1.8061 0.0051 0.032 Uiso 1 1 d R
C24' C 0.64011(7) 1.7891(2) 0.01948(6) 0.0270(3) Uani 1 1 d .
H24' H 0.6281 1.9306 0.0095 0.032 Uiso 1 1 d R

loop_
_atom_site_aniso_label
_atom_site_aniso_U_11
_atom_site_aniso_U_22
_atom_site_aniso_U_33
_atom_site_aniso_U_23
_atom_site_aniso_U_13
_atom_site_aniso_U_12
O 0.0227(6) 0.0268(6) 0.0261(6) 0.0009(4) 0.0131(5) 0.0023(4)
N1 0.0257(7) 0.0296(7) 0.0267(7) 0.0006(5) 0.0120(6) 0.0024(5)
N2 0.0252(7) 0.0279(7) 0.0283(7) -0.0006(5) 0.0137(6) 0.0010(5)
N3 0.0235(7) 0.0283(7) 0.0316(7) -0.0015(6) 0.0118(6) -0.0026(5)
N4 0.0229(7) 0.0353(8) 0.0300(7) 0.0008(6) 0.0122(6) -0.0007(6)
C1 0.0202(7) 0.0260(8) 0.0223(8) -0.0024(6) 0.0073(6) 0.0037(6)
C2 0.0225(8) 0.0268(8) 0.0215(8) -0.0014(6) 0.0113(6) -0.0032(6)
C3 0.0212(8) 0.0255(8) 0.0227(8) -0.0048(6) 0.0092(6) -0.0023(6)
C4 0.0266(8) 0.0276(8) 0.0303(9) -0.0018(6) 0.0163(7) -0.0030(6)
C5 0.0306(9) 0.0238(8) 0.0345(9) -0.0016(6) 0.0169(7) 0.0011(6)
C6 0.0223(8) 0.0323(9) 0.0287(9) -0.0090(7) 0.0114(7) -0.0031(6)
C7 0.0237(8) 0.0316(8) 0.0292(9) -0.0048(6) 0.0142(7) -0.0062(6)
C8 0.0243(8) 0.0259(8) 0.0256(8) -0.0025(6) 0.0106(6) -0.0035(6)
C9 0.0259(8) 0.0337(9) 0.0325(9) -0.0048(7) 0.0134(7) -0.0022(7)
C10 0.0258(8) 0.0327(9) 0.0319(9) -0.0044(7) 0.0134(7) -0.0021(7)
C11 0.0230(8) 0.0300(8) 0.0218(8) -0.0009(6) 0.0096(6) 0.0015(6)
C12 0.0372(10) 0.0436(11) 0.0579(12) 0.0201(9) 0.0319(9) 0.0197(8)
C13 0.0386(10) 0.0435(11) 0.0528(12) 0.0230(9) 0.0280(9) 0.0149(8)
C14 0.0230(8) 0.0339(9) 0.0220(8) -0.0011(6) 0.0092(6) 0.0005(6)
C15 0.0358(10) 0.0336(9) 0.0493(11) 0.0042(8) 0.0268(9) 0.0101(7)
C16 0.0361(10) 0.0292(9) 0.0469(11) 0.0062(7) 0.0257(8) 0.0061(7)
C17 0.0230(8) 0.0348(9) 0.0256(8) 0.0004(6) 0.0117(7) 0.0006(6)
C18 0.0430(11) 0.0428(11) 0.0673(14) 0.0074(10) 0.0320(10) 0.0020(9)
C19 0.0300(10) 0.0651(14) 0.0426(11) 0.0123(9) 0.0130(8) 0.0012(9)
C20 0.0473(12) 0.0631(13) 0.0340(10) -0.0056(9) 0.0217(9) -0.0115(10)
C21 0.0221(8) 0.0282(8) 0.0229(8) -0.0003(6) 0.0095(6) 0.0004(6)
C22 0.0254(8) 0.0272(8) 0.0309(9) -0.0025(6) 0.0118(7) -0.0033(6)
C23 0.0258(8) 0.0318(9) 0.0241(8) -0.0008(6) 0.0105(6) 0.0049(6)
C24 0.0275(8) 0.0268(8) 0.0291(9) -0.0032(6) 0.0091(7) 0.0002(7)
O' 0.0211(5) 0.0250(6) 0.0260(6) -0.0003(4) 0.0126(4) -0.0016(4)
N1' 0.0258(7) 0.0303(7) 0.0320(8) -0.0023(6) 0.0155(6) -0.0027(6)
N2' 0.0260(7) 0.0279(7) 0.0327(8) -0.0016(5) 0.0157(6) -0.0021(5)
N3' 0.0230(7) 0.0291(7) 0.0301(7) 0.0012(5) 0.0112(6) 0.0020(5)
N4' 0.0226(7) 0.0356(8) 0.0291(7) -0.0010(6) 0.0128(6) 0.0000(5)
C1' 0.0197(7) 0.0239(8) 0.0236(8) 0.0008(6) 0.0078(6) -0.0029(6)
C2' 0.0205(7) 0.0271(8) 0.0203(8) 0.0023(6) 0.0090(6) 0.0030(6)
C3' 0.0199(7) 0.0255(8) 0.0209(8) 0.0031(6) 0.0080(6) 0.0010(6)
C4' 0.0248(8) 0.0275(8) 0.0263(8) 0.0000(6) 0.0139(7) 0.0004(6)
C5' 0.0274(8) 0.0262(8) 0.0280(8) 0.0005(6) 0.0123(7) -0.0009(6)
C6' 0.0200(7) 0.0321(8) 0.0237(8) 0.0058(6) 0.0086(6) 0.0013(6)
C7' 0.0234(8) 0.0307(8) 0.0277(8) 0.0046(6) 0.0135(7) 0.0061(6)
C8' 0.0250(8) 0.0255(8) 0.0252(8) 0.0013(6) 0.0108(6) 0.0029(6)
C9' 0.0243(8) 0.0328(9) 0.0265(8) 0.0042(6) 0.0108(7) 0.0018(7)
C10' 0.0240(8) 0.0314(9) 0.0275(9) 0.0024(6) 0.0116(7) 0.0008(7)
C11' 0.0194(7) 0.0287(8) 0.0232(8) 0.0011(6) 0.0082(6) -0.0009(6)
C12' 0.0297(9) 0.0270(8) 0.0448(10) -0.0046(7) 0.0206(8) -0.0064(7)
C13' 0.0329(9) 0.0292(9) 0.0454(11) -0.0095(7) 0.0221(8) -0.0051(7)
C14' 0.0215(8) 0.0325(8) 0.0227(8) -0.0007(6) 0.0082(6) -0.0010(6)
C15' 0.0292(9) 0.0322(9) 0.0340(9) -0.0039(7) 0.0166(7) -0.0090(7)
C16' 0.0321(9) 0.0286(8) 0.0333(9) -0.0061(7) 0.0172(7) -0.0065(7)
C17' 0.0238(8) 0.0355(9) 0.0284(9) -0.0027(7) 0.0139(7) -0.0014(7)
C18' 0.0359(10) 0.0513(11) 0.0289(9) -0.0054(8) 0.0138(8) 0.0028(8)
C19' 0.0305(10) 0.0588(12) 0.0335(10) 0.0015(8) 0.0124(8) 0.0078(9)
C20' 0.0487(12) 0.0452(11) 0.0632(14) -0.0064(9) 0.0402(11) -0.0044(9)
C21' 0.0204(7) 0.0289(8) 0.0211(8) 0.0011(6) 0.0089(6) 0.0004(6)
C22' 0.0251(8) 0.0262(8) 0.0285(9) 0.0023(6) 0.0115(7) 0.0022(6)
C23' 0.0258(8) 0.0306(8) 0.0248(8) 0.0001(6) 0.0115(6) -0.0054(6)
C24' 0.0270(8) 0.0257(8) 0.0287(9) 0.0017(6) 0.0099(7) 0.0002(6)

loop_
_atom_type_symbol
_atom_type_description
_atom_type_scat_dispersion_real
_atom_type_scat_dispersion_imag
_atom_type_scat_source
C C 0.0033 0.0016 'International Tables Vol C Tables 4.2.6.8 and 6.1.1.4'
H H 0.0000 0.0000 'International Tables Vol C Tables 4.2.6.8 and 6.1.1.4'
N N 0.0061 0.0033 'International Tables Vol C Tables 4.2.6.8 and 6.1.1.4'
O O 0.0106 0.0060 'International Tables Vol C Tables 4.2.6.8 and 6.1.1.4'

loop_
_geom_angle_atom_site_label_1
_geom_angle_atom_site_label_2
_geom_angle_atom_site_label_3
_geom_angle
C1 O C2 102.24(11)
C1 N1 N2 106.18(12)
C2 N2 N1 106.20(12)
C24 N3 C21 115.90(13)
C23 N4 C22 116.30(14)
N1 C1 O 112.75(13)
N1 C1 C11 129.36(13)
O C1 C11 117.89(13)
N2 C2 O 112.62(13)
N2 C2 C3 129.35(13)
O C2 C3 118.02(13)
C4 C3 C8 120.00(14)
C4 C3 C2 120.05(13)
C8 C3 C2 119.95(14)
C5 C4 C3 119.73(14)
C4 C5 C6 120.76(15)
C5 C6 C7 119.28(14)
C5 C6 C9 119.60(15)
C7 C6 C9 121.06(14)
C8 C7 C6 120.07(14)
C7 C8 C3 120.13(14)
C10 C9 C6 176.05(17)
C9 C10 C21 175.18(17)
C12 C11 C16 118.39(15)
C12 C11 C1 121.17(14)
C16 C11 C1 120.44(14)
C11 C12 C13 120.89(15)
C14 C13 C12 121.36(16)
C13 C14 C15 116.85(14)
C13 C14 C17 122.17(14)
C15 C14 C17 120.98(14)
C16 C15 C14 121.97(15)
C15 C16 C11 120.53(15)
C20 C17 C19 109.06(15)
C20 C17 C18 108.72(15)
C19 C17 C18 107.96(14)
C20 C17 C14 109.06(13)
C19 C17 C14 110.37(13)
C18 C17 C14 111.62(13)
N3 C21 C22 121.25(14)
N3 C21 C10 117.06(14)
C22 C21 C10 121.67(14)
N4 C22 C21 122.07(14)
N4 C23 C24 121.72(14)
N3 C24 C23 122.67(14)
C1' O' C2' 102.53(11)
C1' N1' N2' 106.25(12)
C2' N2' N1' 106.39(12)
C24' N3' C21' 115.86(13)
C23' N4' C22' 116.26(13)
N1' C1' O' 112.44(13)
N1' C1' C11' 128.58(13)
O' C1' C11' 118.98(13)
N2' C2' O' 112.38(13)
N2' C2' C3' 128.94(14)
O' C2' C3' 118.66(13)
C4' C3' C8' 119.67(14)
C4' C3' C2' 120.35(13)
C8' C3' C2' 119.97(13)
C5' C4' C3' 119.94(14)
C4' C5' C6' 120.86(14)
C5' C6' C7' 119.04(14)
C5' C6' C9' 120.07(14)
C7' C6' C9' 120.83(14)
C8' C7' C6' 120.06(14)
C7' C8' C3' 120.39(14)
C10' C9' C6' 177.15(17)
C9' C10' C21' 175.33(17)
C12' C11' C16' 118.76(14)
C12' C11' C1' 121.46(13)
C16' C11' C1' 119.77(14)
C13' C12' C11' 120.57(14)
C12' C13' C14' 121.61(15)
C15' C14' C13' 117.11(14)
C15' C14' C17' 122.25(14)
C13' C14' C17' 120.56(14)
C16' C15' C14' 121.61(14)
C15' C16' C11' 120.33(15)
C18' C17' C20' 108.22(14)
C18' C17' C19' 109.43(14)
C20' C17' C19' 108.99(14)
C18' C17' C14' 110.69(13)
C20' C17' C14' 112.13(13)
C19' C17' C14' 107.34(13)
N3' C21' C22' 121.23(13)
N3' C21' C10' 116.75(13)
C22' C21' C10' 122.00(14)
N4' C22' C21' 122.13(14)
N4' C23' C24' 121.64(14)
N3' C24' C23' 122.81(14)

loop_
_geom_bond_atom_site_label_1
_geom_bond_atom_site_label_2
_geom_bond_distance
O C1 1.3639(16)
O C2 1.3708(17)
N1 C1 1.2961(19)
N1 N2 1.4069(17)
N2 C2 1.2937(19)
N3 C24 1.3304(19)
N3 C21 1.3447(19)
N4 C23 1.331(2)
N4 C22 1.3346(19)
C1 C11 1.459(2)
C2 C3 1.460(2)
C3 C4 1.394(2)
C3 C8 1.399(2)
C4 C5 1.382(2)
C5 C6 1.399(2)
C6 C7 1.402(2)
C6 C9 1.437(2)
C7 C8 1.384(2)
C9 C10 1.199(2)
C10 C21 1.438(2)
C11 C12 1.380(2)
C11 C16 1.383(2)
C12 C13 1.389(2)
C13 C14 1.386(2)
C14 C15 1.395(2)
C14 C17 1.534(2)
C15 C16 1.377(2)
C17 C20 1.524(2)
C17 C19 1.525(2)
C17 C18 1.532(2)
C21 C22 1.398(2)
C23 C24 1.386(2)
O' C1' 1.3639(16)
O' C2' 1.3697(17)
N1' C1' 1.2964(19)
N1' N2' 1.4048(17)
N2' C2' 1.2921(19)
N3' C24' 1.3297(19)
N3' C21' 1.3472(19)
N4' C23' 1.332(2)
N4' C22' 1.3366(19)
C1' C11' 1.455(2)
C2' C3' 1.457(2)
C3' C4' 1.392(2)
C3' C8' 1.400(2)
C4' C5' 1.381(2)
C5' C6' 1.398(2)
C6' C7' 1.404(2)
C6' C9' 1.437(2)
C7' C8' 1.382(2)
C9' C10' 1.200(2)
C10' C21' 1.439(2)
C11' C12' 1.386(2)
C11' C16' 1.391(2)
C12' C13' 1.382(2)
C13' C14' 1.399(2)
C14' C15' 1.392(2)
C14' C17' 1.534(2)
C15' C16' 1.388(2)
C17' C18' 1.525(2)
C17' C20' 1.531(2)
C17' C19' 1.533(2)
C21' C22' 1.396(2)
C23' C24' 1.386(2)
